data_1544167
loop_
_publ_author_name
'Huang, Bo'
'Shen, Yangyong'
'Mao, Zhenjun'
'Liu, Yu'
'Cui, Sunliang'

_publ_section_title
;
 Metathesis Reaction of Diazo Compounds and para-Quinone Methides for C-C
 Double Bond Formation: Synthesis of Tetrasubstituted Alkenes and
 Quinolinones.
;
_journal_issue 19
_journal_name_full 'Organic letters'
_journal_page_first 4888
_journal_page_last 4891
_journal_paper_doi 10.1021/acs.orglett.6b02365
_journal_volume 18
_journal_year 2016
_chemical_formula_sum 'C22 H16 Cl N O2'
_chemical_formula_weight 361.81
_chemical_name_systematic
; 
 ? 
;
_space_group_IT_number 14
_symmetry_cell_setting monoclinic
_symmetry_space_group_name_Hall '-P 2yn'
_symmetry_space_group_name_H-M 'P 1 21/n 1'
_atom_sites_solution_hydrogens geom
_atom_sites_solution_primary direct
_atom_sites_solution_secondary difmap
_audit_creation_method SHELXL-97
_cell_angle_alpha 90.00
_cell_angle_beta 109.470(5)
_cell_angle_gamma 90.00
_cell_formula_units_Z 4
_cell_length_a 13.002(4)
_cell_length_b 10.771(4)
_cell_length_c 13.596(4)
_cell_measurement_reflns_used 2413
_cell_measurement_temperature 296(2)
_cell_measurement_theta_max 25.03
_cell_measurement_theta_min 2.52
_cell_volume 1795.2(10)
_computing_cell_refinement 'Bruker SMART'
_computing_data_collection 'Bruker APEX2'
_computing_data_reduction 'Bruker SAINT'
_computing_molecular_graphics 'SHELXTL(Sheldrick, 2008)'
_computing_publication_material 'WINGX (Farrugia,1999)'
_computing_structure_refinement 'SHELXL-97 (Sheldrick, 2008)'
_computing_structure_solution 'SIR97 (Altomare,1999)'
_diffrn_ambient_temperature 296(2)
_diffrn_measured_fraction_theta_full 0.997
_diffrn_measured_fraction_theta_max 0.997
_diffrn_measurement_device_type 'Bruker APEX2 CCD area-detector diffractometer'
_diffrn_measurement_method '\f and \w scans'
_diffrn_radiation_monochromator graphite
_diffrn_radiation_source 'fine-focus sealed tube'
_diffrn_radiation_type MoK\a
_diffrn_radiation_wavelength 0.71073
_diffrn_reflns_av_R_equivalents 0.0379
_diffrn_reflns_av_sigmaI/netI 0.0436
_diffrn_reflns_limit_h_max 16
_diffrn_reflns_limit_h_min -16
_diffrn_reflns_limit_k_max 13
_diffrn_reflns_limit_k_min -11
_diffrn_reflns_limit_l_max 15
_diffrn_reflns_limit_l_min -17
_diffrn_reflns_number 12418
_diffrn_reflns_theta_full 27.47
_diffrn_reflns_theta_max 27.47
_diffrn_reflns_theta_min 1.88
_exptl_absorpt_coefficient_mu 0.229
_exptl_absorpt_correction_T_max 0.9536
_exptl_absorpt_correction_T_min 0.9202
_exptl_absorpt_correction_type multi-scan
_exptl_absorpt_process_details '(SADABS; Bruker, 2001)'
_exptl_crystal_colour colorless
_exptl_crystal_density_diffrn 1.339
_exptl_crystal_density_method 'not measured'
_exptl_crystal_description block
_exptl_crystal_F_000 752
_exptl_crystal_size_max 0.37
_exptl_crystal_size_mid 0.28
_exptl_crystal_size_min 0.21
_refine_diff_density_max 0.321
_refine_diff_density_min -0.283
_refine_diff_density_rms 0.050
_refine_ls_extinction_method none
_refine_ls_goodness_of_fit_ref 0.975
_refine_ls_hydrogen_treatment constr
_refine_ls_matrix_type full
_refine_ls_number_parameters 236
_refine_ls_number_reflns 4097
_refine_ls_number_restraints 0
_refine_ls_restrained_S_all 0.975
_refine_ls_R_factor_all 0.0873
_refine_ls_R_factor_gt 0.0459
_refine_ls_shift/su_max 0.000
_refine_ls_shift/su_mean 0.000
_refine_ls_structure_factor_coef Fsqd
_refine_ls_weighting_details 'calc w=1/[\s^2^(Fo^2^)+(0.0483P)^2^+0.8520P] where P=(Fo^2^+2Fc^2^)/3'
_refine_ls_weighting_scheme calc
_refine_ls_wR_factor_gt 0.1049
_refine_ls_wR_factor_ref 0.1262
_reflns_number_gt 2529
_reflns_number_total 4097
_reflns_threshold_expression >2sigma(I)
_cod_data_source_file ol6b02365_si_006.cif
_cod_data_source_block llf_070602_0m
_cod_depositor_comments
;
The following automatic conversions were performed:

'_symmetry_cell_setting' value 'Monoclinic' changed to 'monoclinic'
according to
/usr/data/users/saulius/crontab/automatic-downloads/rss-feeds/ACS/lib/dictionaries/cif_core.dic
dictionary named 'cif_core.dic' version 2.4.2 from 2011-04-26.

Automatic conversion script
Id: cif_fix_values 4268 2015-11-12 08:31:59Z antanas 

 Adding full bibliography for 1544166--1544170.cif.
;
_cod_original_sg_symbol_H-M 'P2(1)/n  '
_cod_database_code 1544167

loop_
_symmetry_equiv_pos_as_xyz
'x, y, z'
'-x+1/2, y+1/2, -z+1/2'
'-x, -y, -z'
'x-1/2, -y-1/2, z-1/2'

loop_
_atom_site_label
_atom_site_type_symbol
_atom_site_fract_x
_atom_site_fract_y
_atom_site_fract_z
_atom_site_U_iso_or_equiv
_atom_site_adp_type
_atom_site_occupancy
_atom_site_symmetry_multiplicity
_atom_site_calc_flag
_atom_site_refinement_flags
Cl1 Cl 0.00300(5) 0.62064(8) 0.38721(6) 0.0750(3) Uani 1 1 d .
O1 O 0.61884(12) 0.21092(14) 0.40326(13) 0.0473(4) Uani 1 1 d .
O2 O 0.34490(15) 0.03092(15) 0.64511(13) 0.0534(4) Uani 1 1 d .
H2 H 0.3543 -0.0418 0.6323 0.080 Uiso 1 1 calc R
N1 N 0.60924(14) 0.37275(16) 0.29430(15) 0.0422(4) Uani 1 1 d .
C17 C 0.42335(15) 0.26380(18) 0.43610(15) 0.0331(4) Uani 1 1 d .
C7 C 0.40851(16) 0.44234(18) 0.31141(16) 0.0340(5) Uani 1 1 d .
C15 C 0.56675(17) 0.30179(19) 0.35532(17) 0.0373(5) Uani 1 1 d .
C8 C 0.45075(16) 0.50663(18) 0.23922(16) 0.0348(5) Uani 1 1 d .
C16 C 0.46229(16) 0.34154(18) 0.36476(16) 0.0337(5) Uani 1 1 d .
C13 C 0.55169(17) 0.46981(19) 0.23186(17) 0.0386(5) Uani 1 1 d .
C6 C 0.30564(16) 0.48745(19) 0.32566(16) 0.0349(5) Uani 1 1 d .
C19 C 0.37908(17) 0.05870(19) 0.48342(17) 0.0380(5) Uani 1 1 d .
H19 H 0.3675 -0.0253 0.4680 0.046 Uiso 1 1 calc R
C18 C 0.40823(16) 0.13682(19) 0.41671(16) 0.0372(5) Uani 1 1 d .
H18 H 0.4181 0.1039 0.3572 0.045 Uiso 1 1 calc R
C20 C 0.36721(16) 0.1064(2) 0.57346(17) 0.0386(5) Uani 1 1 d .
C22 C 0.40642(17) 0.3105(2) 0.52480(17) 0.0397(5) Uani 1 1 d .
H22 H 0.4131 0.3953 0.5382 0.048 Uiso 1 1 calc R
C1 C 0.21176(17) 0.4160(2) 0.29768(17) 0.0410(5) Uani 1 1 d .
H1 H 0.2114 0.3393 0.2661 0.049 Uiso 1 1 calc R
C9 C 0.39266(18) 0.6012(2) 0.17277(17) 0.0435(5) Uani 1 1 d .
H9 H 0.3256 0.6263 0.1765 0.052 Uiso 1 1 calc R
C2 C 0.11844(18) 0.4562(2) 0.31572(18) 0.0460(6) Uani 1 1 d .
H2A H 0.0559 0.4073 0.2963 0.055 Uiso 1 1 calc R
C21 C 0.37972(18) 0.2323(2) 0.59358(18) 0.0433(5) Uani 1 1 d .
H21 H 0.3702 0.2646 0.6534 0.052 Uiso 1 1 calc R
C5 C 0.30324(18) 0.6030(2) 0.37190(18) 0.0454(5) Uani 1 1 d .
H5 H 0.3650 0.6531 0.3903 0.054 Uiso 1 1 calc R
C12 C 0.59277(19) 0.5299(2) 0.16132(19) 0.0489(6) Uani 1 1 d .
H12 H 0.6603 0.5072 0.1575 0.059 Uiso 1 1 calc R
C3 C 0.11951(18) 0.5699(2) 0.36280(18) 0.0454(6) Uani 1 1 d .
C4 C 0.21111(19) 0.6439(2) 0.39074(19) 0.0508(6) Uani 1 1 d .
H4 H 0.2108 0.7206 0.4220 0.061 Uiso 1 1 calc R
C10 C 0.4325(2) 0.6573(2) 0.10249(19) 0.0518(6) Uani 1 1 d .
H10 H 0.3921 0.7187 0.0581 0.062 Uiso 1 1 calc R
C11 C 0.5332(2) 0.6223(2) 0.0978(2) 0.0542(6) Uani 1 1 d .
H11 H 0.5609 0.6617 0.0512 0.065 Uiso 1 1 calc R
C14 C 0.7175(2) 0.3380(3) 0.2909(3) 0.0720(9) Uani 1 1 d .
H14A H 0.7381 0.3940 0.2458 0.108 Uiso 1 1 calc R
H14B H 0.7150 0.2548 0.2648 0.108 Uiso 1 1 calc R
H14C H 0.7701 0.3425 0.3599 0.108 Uiso 1 1 calc R

loop_
_atom_site_aniso_label
_atom_site_aniso_U_11
_atom_site_aniso_U_22
_atom_site_aniso_U_33
_atom_site_aniso_U_23
_atom_site_aniso_U_13
_atom_site_aniso_U_12
Cl1 0.0547(4) 0.0996(6) 0.0816(5) -0.0080(4) 0.0372(4) 0.0169(4)
O1 0.0471(9) 0.0376(9) 0.0628(10) 0.0130(8) 0.0258(8) 0.0122(7)
O2 0.0691(11) 0.0450(9) 0.0627(11) 0.0112(8) 0.0440(9) 0.0047(9)
N1 0.0375(9) 0.0394(10) 0.0567(12) 0.0107(9) 0.0250(9) 0.0068(8)
C17 0.0307(10) 0.0320(11) 0.0379(11) 0.0021(9) 0.0131(9) 0.0001(8)
C7 0.0334(10) 0.0296(10) 0.0403(11) -0.0021(9) 0.0139(9) -0.0020(9)
C15 0.0398(11) 0.0313(11) 0.0441(12) 0.0012(10) 0.0186(10) 0.0004(9)
C8 0.0362(11) 0.0291(11) 0.0403(11) 0.0005(9) 0.0144(9) -0.0021(9)
C16 0.0351(10) 0.0286(10) 0.0400(11) -0.0013(9) 0.0159(9) -0.0014(8)
C13 0.0408(11) 0.0334(11) 0.0448(12) 0.0019(10) 0.0187(10) -0.0019(9)
C6 0.0353(10) 0.0319(11) 0.0393(11) 0.0040(9) 0.0149(9) 0.0016(9)
C19 0.0391(11) 0.0295(11) 0.0483(13) 0.0002(9) 0.0186(10) -0.0018(9)
C18 0.0404(11) 0.0360(11) 0.0377(11) -0.0019(9) 0.0162(9) -0.0006(9)
C20 0.0342(10) 0.0408(12) 0.0463(12) 0.0075(10) 0.0206(9) 0.0025(9)
C22 0.0423(12) 0.0317(11) 0.0495(13) -0.0017(10) 0.0211(10) 0.0006(9)
C1 0.0418(12) 0.0336(11) 0.0509(13) 0.0020(10) 0.0196(10) -0.0010(10)
C9 0.0415(12) 0.0402(13) 0.0487(13) 0.0041(11) 0.0152(10) 0.0030(10)
C2 0.0371(11) 0.0484(14) 0.0538(14) 0.0082(11) 0.0168(10) -0.0018(10)
C21 0.0517(13) 0.0411(13) 0.0449(13) -0.0032(10) 0.0266(11) 0.0003(11)
C5 0.0419(12) 0.0382(12) 0.0569(14) -0.0070(11) 0.0177(11) -0.0026(10)
C12 0.0485(13) 0.0495(14) 0.0573(15) 0.0072(12) 0.0293(12) 0.0013(11)
C3 0.0413(12) 0.0557(15) 0.0436(13) 0.0054(11) 0.0200(10) 0.0110(11)
C4 0.0511(14) 0.0476(14) 0.0553(15) -0.0101(12) 0.0197(11) 0.0057(12)
C10 0.0576(15) 0.0472(14) 0.0500(14) 0.0133(12) 0.0171(12) 0.0034(12)
C11 0.0647(15) 0.0504(15) 0.0548(15) 0.0127(12) 0.0296(13) -0.0031(13)
C14 0.0522(15) 0.0741(19) 0.106(2) 0.0387(18) 0.0480(16) 0.0248(14)

loop_
_atom_type_symbol
_atom_type_description
_atom_type_scat_dispersion_real
_atom_type_scat_dispersion_imag
_atom_type_scat_source
C C 0.0033 0.0016 'International Tables Vol C Tables 4.2.6.8 and 6.1.1.4'
H H 0.0000 0.0000 'International Tables Vol C Tables 4.2.6.8 and 6.1.1.4'
N N 0.0061 0.0033 'International Tables Vol C Tables 4.2.6.8 and 6.1.1.4'
O O 0.0106 0.0060 'International Tables Vol C Tables 4.2.6.8 and 6.1.1.4'
Cl Cl 0.1484 0.1585 'International Tables Vol C Tables 4.2.6.8 and 6.1.1.4'

loop_
_geom_angle_atom_site_label_1
_geom_angle_atom_site_label_2
_geom_angle_atom_site_label_3
_geom_angle
C20 O2 H2 109.5
C15 N1 C13 122.85(17)
C15 N1 C14 117.33(18)
C13 N1 C14 119.70(18)
C22 C17 C18 117.75(18)
C22 C17 C16 123.18(18)
C18 C17 C16 118.99(18)
C16 C7 C8 119.86(18)
C16 C7 C6 120.84(18)
C8 C7 C6 119.29(18)
O1 C15 N1 119.76(18)
O1 C15 C16 122.76(18)
N1 C15 C16 117.41(18)
C9 C8 C13 118.27(19)
C9 C8 C7 122.57(19)
C13 C8 C7 119.10(18)
C7 C16 C15 120.72(18)
C7 C16 C17 124.63(17)
C15 C16 C17 114.64(17)
C12 C13 N1 120.81(19)
C12 C13 C8 119.7(2)
N1 C13 C8 119.44(18)
C1 C6 C5 117.91(19)
C1 C6 C7 121.91(19)
C5 C6 C7 120.14(18)
C20 C19 C18 119.5(2)
C20 C19 H19 120.3
C18 C19 H19 120.3
C19 C18 C17 121.75(19)
C19 C18 H18 119.1
C17 C18 H18 119.1
O2 C20 C21 118.65(19)
O2 C20 C19 121.4(2)
C21 C20 C19 119.94(19)
C17 C22 C21 120.9(2)
C17 C22 H22 119.6
C21 C22 H22 119.6
C2 C1 C6 121.4(2)
C2 C1 H1 119.3
C6 C1 H1 119.3
C10 C9 C8 121.5(2)
C10 C9 H9 119.3
C8 C9 H9 119.3
C3 C2 C1 119.1(2)
C3 C2 H2A 120.5
C1 C2 H2A 120.5
C20 C21 C22 120.1(2)
C20 C21 H21 119.9
C22 C21 H21 119.9
C4 C5 C6 121.3(2)
C4 C5 H5 119.4
C6 C5 H5 119.4
C11 C12 C13 120.0(2)
C11 C12 H12 120.0
C13 C12 H12 120.0
C2 C3 C4 121.0(2)
C2 C3 Cl1 119.45(18)
C4 C3 Cl1 119.51(19)
C3 C4 C5 119.3(2)
C3 C4 H4 120.4
C5 C4 H4 120.4
C9 C10 C11 119.7(2)
C9 C10 H10 120.2
C11 C10 H10 120.2
C12 C11 C10 120.8(2)
C12 C11 H11 119.6
C10 C11 H11 119.6
N1 C14 H14A 109.5
N1 C14 H14B 109.5
H14A C14 H14B 109.5
N1 C14 H14C 109.5
H14A C14 H14C 109.5
H14B C14 H14C 109.5

loop_
_geom_bond_atom_site_label_1
_geom_bond_atom_site_label_2
_geom_bond_distance
Cl1 C3 1.743(2)
O1 C15 1.244(2)
O2 C20 1.372(2)
O2 H2 0.8200
N1 C15 1.372(3)
N1 C13 1.396(3)
N1 C14 1.472(3)
C17 C22 1.390(3)
C17 C18 1.394(3)
C17 C16 1.492(3)
C7 C16 1.362(3)
C7 C8 1.450(3)
C7 C6 1.495(3)
C15 C16 1.470(3)
C8 C9 1.403(3)
C8 C13 1.406(3)
C13 C12 1.402(3)
C6 C1 1.385(3)
C6 C5 1.399(3)
C19 C20 1.383(3)
C19 C18 1.380(3)
C19 H19 0.9300
C18 H18 0.9300
C20 C21 1.382(3)
C22 C21 1.386(3)
C22 H22 0.9300
C1 C2 1.385(3)
C1 H1 0.9300
C9 C10 1.370(3)
C9 H9 0.9300
C2 C3 1.379(3)
C2 H2A 0.9300
C21 H21 0.9300
C5 C4 1.378(3)
C5 H5 0.9300
C12 C11 1.375(3)
C12 H12 0.9300
C3 C4 1.377(3)
C4 H4 0.9300
C10 C11 1.384(3)
C10 H10 0.9300
C11 H11 0.9300
C14 H14A 0.9600
C14 H14B 0.9600
C14 H14C 0.9600

loop_
_geom_torsion_atom_site_label_1
_geom_torsion_atom_site_label_2
_geom_torsion_atom_site_label_3
_geom_torsion_atom_site_label_4
_geom_torsion
C13 N1 C15 O1 174.7(2)
C14 N1 C15 O1 -1.3(3)
C13 N1 C15 C16 -8.2(3)
C14 N1 C15 C16 175.8(2)
C16 C7 C8 C9 172.05(19)
C6 C7 C8 C9 -7.5(3)
C16 C7 C8 C13 -5.2(3)
C6 C7 C8 C13 175.26(18)
C8 C7 C16 C15 4.0(3)
C6 C7 C16 C15 -176.38(19)
C8 C7 C16 C17 -176.26(19)
C6 C7 C16 C17 3.3(3)
O1 C15 C16 C7 179.4(2)
N1 C15 C16 C7 2.5(3)
O1 C15 C16 C17 -0.3(3)
N1 C15 C16 C17 -177.27(18)
C22 C17 C16 C7 -60.5(3)
C18 C17 C16 C7 122.9(2)
C22 C17 C16 C15 119.2(2)
C18 C17 C16 C15 -57.4(3)
C15 N1 C13 C12 -172.1(2)
C14 N1 C13 C12 3.8(3)
C15 N1 C13 C8 7.2(3)
C14 N1 C13 C8 -176.9(2)
C9 C8 C13 C12 1.7(3)
C7 C8 C13 C12 179.1(2)
C9 C8 C13 N1 -177.60(19)
C7 C8 C13 N1 -0.3(3)
C16 C7 C6 C1 -64.1(3)
C8 C7 C6 C1 115.5(2)
C16 C7 C6 C5 113.5(2)
C8 C7 C6 C5 -66.9(3)
C20 C19 C18 C17 -1.7(3)
C22 C17 C18 C19 -1.0(3)
C16 C17 C18 C19 175.82(19)
C18 C19 C20 O2 -176.0(2)
C18 C19 C20 C21 2.9(3)
C18 C17 C22 C21 2.5(3)
C16 C17 C22 C21 -174.1(2)
C5 C6 C1 C2 -0.7(3)
C7 C6 C1 C2 176.9(2)
C13 C8 C9 C10 -0.3(3)
C7 C8 C9 C10 -177.5(2)
C6 C1 C2 C3 -0.2(3)
O2 C20 C21 C22 177.5(2)
C19 C20 C21 C22 -1.4(3)
C17 C22 C21 C20 -1.4(3)
C1 C6 C5 C4 1.0(3)
C7 C6 C5 C4 -176.7(2)
N1 C13 C12 C11 177.7(2)
C8 C13 C12 C11 -1.6(4)
C1 C2 C3 C4 0.8(3)
C1 C2 C3 Cl1 -179.27(17)
C2 C3 C4 C5 -0.5(4)
Cl1 C3 C4 C5 179.57(19)
C6 C5 C4 C3 -0.5(4)
C8 C9 C10 C11 -1.3(4)
C13 C12 C11 C10 0.0(4)
C9 C10 C11 C12 1.4(4)
